data_1567889
loop_
_publ_author_name
'Febriansyah, Benny'
'Li, Yongxin'
'Giovanni, David'
'Salim, Teddy'
'Hooper, Thomas J. N.'
'Sim, Ying'
'Ma, Daphne'
'Laxmi, Shoba'
'Lekina, Yulia'
'Koh, Teck Ming'
'Shen, Ze Xiang'
'Pullarkat, Sumod A.'
'Sum, Tze Chien'
'Mhaisalkar, Subodh G.'
'Ager, Joel W.'
'Mathews, Nripan'

_publ_section_title
;
 Inorganic frameworks of low-dimensional perovskites dictate the
 performance and stability of mixed-dimensional perovskite solar cells.
;
_journal_issue 2
_journal_name_full 'Materials horizons'
_journal_page_first 536
_journal_page_last 546
_journal_paper_doi 10.1039/d2mh00868h
_journal_volume 10
_journal_year 2023
_chemical_formula_sum 'C16 H28 I6 N4 Pb'
_chemical_formula_weight 1245.01
_space_group_crystal_system tetragonal
_space_group_IT_number 87
_space_group_name_Hall '-I 4'
_space_group_name_H-M_alt 'I 4/m'
_atom_sites_solution_hydrogens geom
_audit_update_record
;
2022-05-02 deposited with the CCDC.	2022-10-20 downloaded from the CCDC.
;
_cell_angle_alpha 90
_cell_angle_beta 90
_cell_angle_gamma 90
_cell_formula_units_Z 4
_cell_length_a 10.9954(4)
_cell_length_b 10.9954(4)
_cell_length_c 25.0526(14)
_cell_measurement_reflns_used 9971
_cell_measurement_temperature 296.(2)
_cell_measurement_theta_max 28.8738
_cell_measurement_theta_min 2.6197
_cell_volume 3028.8(2)
_computing_cell_refinement 'SAINT V8.40B (Bruker AXS Inc., 2020)'
_computing_data_collection 'APEX3 (Ver 2019.11, Bruker AXS Inc., 2020)'
_computing_data_reduction 'SAINT V8.40B (Bruker AXS Inc., 2020)'
_computing_publication_material 'APEX3 (Ver 2019.11,Bruker AXS Inc., 2020)'
_computing_structure_refinement 'SHELXL-2018/3 (Sheldrick, 2018)'
_computing_structure_solution 'SHELXT 2014/5 (Sheldrick, 2014)'
_diffrn_ambient_temperature 296.(2)
_diffrn_detector_area_resol_mean 8.3333
_diffrn_measured_fraction_theta_full 1.000
_diffrn_measured_fraction_theta_max 1.000
_diffrn_measurement_device 'APEX II CCD'
_diffrn_measurement_device_type 'CCD area detector'
_diffrn_measurement_method 'phi and omega scans'
_diffrn_radiation_monochromator graphite
_diffrn_radiation_probe x-ray
_diffrn_radiation_type MoK\a
_diffrn_radiation_wavelength 0.71073
_diffrn_reflns_av_unetI/netI 0.0234
_diffrn_reflns_limit_h_max 10
_diffrn_reflns_limit_h_min -10
_diffrn_reflns_limit_k_max 15
_diffrn_reflns_limit_k_min 0
_diffrn_reflns_limit_l_max 34
_diffrn_reflns_limit_l_min 0
_diffrn_reflns_number 2190
_diffrn_reflns_theta_full 25.24
_diffrn_reflns_theta_max 29.59
_diffrn_reflns_theta_min 2.02
_diffrn_source 'fine-focus sealed tube'
_diffrn_source_type 'Bruker X8APEX'
_exptl_absorpt_coefficient_mu 11.696
_exptl_absorpt_correction_T_max 0.80
_exptl_absorpt_correction_T_min 0.48
_exptl_absorpt_correction_type multi-scan
_exptl_absorpt_process_details 'TWINABS - Bruker AXS scaling for twinned crystals - Version 2012/1'
_exptl_crystal_colour colourless
_exptl_crystal_density_diffrn 2.730
_exptl_crystal_density_method 'not measured'
_exptl_crystal_description plate
_exptl_crystal_F_000 2208
_exptl_crystal_size_max 0.200
_exptl_crystal_size_mid 0.120
_exptl_crystal_size_min 0.020
_refine_diff_density_max 1.529
_refine_diff_density_min -1.612
_refine_ls_extinction_method none
_refine_ls_goodness_of_fit_ref 1.053
_refine_ls_hydrogen_treatment constr
_refine_ls_matrix_type full
_refine_ls_number_parameters 100
_refine_ls_number_reflns 2190
_refine_ls_number_restraints 193
_refine_ls_restrained_S_all 1.033
_refine_ls_R_factor_all 0.0574
_refine_ls_R_factor_gt 0.0375
_refine_ls_shift/su_max 0.006
_refine_ls_shift/su_mean 0.000
_refine_ls_structure_factor_coef Fsqd
_refine_ls_weighting_details 'w=1/[\s^2^(Fo^2^)+(0.0422P)^2^+11.4826P] where P=(Fo^2^+2Fc^2^)/3'
_refine_ls_weighting_scheme calc
_refine_ls_wR_factor_gt 0.0878
_refine_ls_wR_factor_ref 0.0972
_reflns_Friedel_coverage 0.000
_reflns_number_gt 1669
_reflns_number_total 2190
_reflns_threshold_expression 'I > 2\s(I)'
_cod_data_source_file d2mh00868h2.cif
_cod_data_source_block sumod25_0m_5
_cod_depositor_comments
;
The following automatic conversions were performed:

data item '_diffrn_radiation_probe' value 'X-ray' was changed to
'x-ray' in accordance with the
/home/data/users/saulius/crontab/automatic-downloads/rss-feeds/RSC/lib/dictionaries/cif_core.dic
dictionary named 'cif_core.dic' version 2.4.2 last updated on
2011-04-26.

data item '_exptl_absorpt_correction_type' value 'Multi-Scan' was
changed to 'multi-scan' in accordance with the
/home/data/users/saulius/crontab/automatic-downloads/rss-feeds/RSC/lib/dictionaries/cif_core.dic
dictionary named 'cif_core.dic' version 2.4.2 last updated on
2011-04-26.

Automatic conversion script
Id: cif_fix_values 7556 2019-12-06 15:28:31Z antanas 

 Adding full bibliography for 1567888--1567892.cif.
;
_cod_original_cell_volume 3028.8(3)
_cod_database_code 1567889

loop_
_space_group_symop_operation_xyz
'x, y, z'
'-x, -y, z'
'-y, x, z'
'y, -x, z'
'x+1/2, y+1/2, z+1/2'
'-x+1/2, -y+1/2, z+1/2'
'-y+1/2, x+1/2, z+1/2'
'y+1/2, -x+1/2, z+1/2'
'-x, -y, -z'
'x, y, -z'
'y, -x, -z'
'-y, x, -z'
'-x+1/2, -y+1/2, -z+1/2'
'x+1/2, y+1/2, -z+1/2'
'y+1/2, -x+1/2, -z+1/2'
'-y+1/2, x+1/2, -z+1/2'

loop_
_atom_site_type_symbol
_atom_site_label
_atom_site_fract_x
_atom_site_fract_y
_atom_site_fract_z
_atom_site_U_iso_or_equiv
_atom_site_adp_type
_atom_site_calc_flag
_atom_site_refinement_flags_adp
_atom_site_refinement_flags_occupancy
_atom_site_refinement_flags_posn
_atom_site_occupancy
_atom_site_disorder_assembly
_atom_site_disorder_group
I I1 0.59748(4) 0.78208(5) 0.30393(2) 0.04216(15) Uani d . . . 1 . .
I I2 0.5 0.5 0.16833(4) 0.0407(2) Uani d T P S 1 . .
I I3 0.5 0.5 0.42468(5) 0.1070(6) Uani d T P S 1 . .
C C1 0.1824(12) 0.5887(10) 1.0995(3) 0.041(4) Uani d U P DG 0.5 A -1
C C2 0.2092(13) 0.4825(9) 1.0717(4) 0.067(4) Uani d U P G 0.5 A -1
H H2 0.238967 0.415021 1.089913 0.081 Uiso calc U P R 0.5 A -1
C C3 0.1916(13) 0.4772(11) 1.0168(4) 0.084(5) Uani d U P G 0.5 A -1
H H3 0.209561 0.406183 0.998293 0.101 Uiso calc U P R 0.5 A -1
C C4 0.1472(12) 0.5781(14) 0.9897(3) 0.091(4) Uani d U P DG 0.5 A -1
C C5 0.1204(12) 0.6843(11) 1.0174(4) 0.081(5) Uani d U P G 0.5 A -1
H H5 0.090665 0.751752 0.999222 0.098 Uiso calc U P R 0.5 A -1
C C6 0.1380(12) 0.6896(9) 1.0723(4) 0.054(4) Uani d U P G 0.5 A -1
H H6 0.12007 0.760592 1.090841 0.065 Uiso calc U P R 0.5 A -1
C C7 0.113(2) 0.569(3) 0.9308(7) 0.096(5) Uani d U P D 0.5 A -1
H H7A 0.103942 0.484251 0.921242 0.116 Uiso calc U P R 0.5 A -1
H H7B 0.035509 0.608983 0.925231 0.116 Uiso calc U P R 0.5 A -1
N N1 0.186(3) 0.601(4) 1.1582(6) 0.044(7) Uani d U P D 0.5 A -1
H H1A 0.210777 0.53166 1.1727 0.065 Uiso calc U P R 0.5 A -1
H H1B 0.112041 0.619358 1.170237 0.065 Uiso calc U P R 0.5 A -1
H H1C 0.237452 0.660479 1.167056 0.065 Uiso calc U P R 0.5 A -1
C C8 0.204(3) 0.625(2) 0.8958(8) 0.088(6) Uani d U P D 0.5 A -1
H H8A 0.196903 0.712436 0.898768 0.106 Uiso calc U P R 0.5 A -1
H H8B 0.284021 0.602231 0.90852 0.106 Uiso calc U P R 0.5 A -1
N N2 0.195(3) 0.592(4) 0.8394(8) 0.054(7) Uani d U P D 0.5 A -1
H H2A 0.269113 0.575757 0.826757 0.081 Uiso calc U P R 0.5 A -1
H H2B 0.163129 0.653709 0.821167 0.081 Uiso calc U P R 0.5 A -1
H H2C 0.148122 0.526692 0.835808 0.081 Uiso calc U P R 0.5 A -1
Pb Pb1 0.5 0.5 0.30711(2) 0.03681(15) Uani d T P S 1 . .

loop_
_atom_site_aniso_label
_atom_site_aniso_U_11
_atom_site_aniso_U_22
_atom_site_aniso_U_33
_atom_site_aniso_U_12
_atom_site_aniso_U_13
_atom_site_aniso_U_23
I1 0.0387(3) 0.0377(3) 0.0500(3) -0.00064(19) 0.0035(2) -0.00115(18)
I2 0.0393(3) 0.0393(3) 0.0436(5) 0 0 0
I3 0.1479(10) 0.1479(10) 0.0250(5) 0 0 0
C1 0.048(8) 0.059(8) 0.016(5) 0.003(7) -0.006(5) 0.002(5)
C2 0.088(10) 0.066(8) 0.048(7) 0.021(8) -0.005(7) -0.006(6)
C3 0.120(11) 0.078(8) 0.055(8) 0.031(8) -0.002(8) -0.018(6)
C4 0.119(9) 0.099(9) 0.057(7) 0.008(8) -0.015(7) -0.004(7)
C5 0.111(10) 0.076(8) 0.057(8) 0.025(8) -0.012(7) 0.022(6)
C6 0.076(9) 0.052(7) 0.036(6) 0.010(7) -0.006(7) 0.005(5)
C7 0.103(11) 0.113(11) 0.073(8) -0.011(10) -0.028(8) 0.003(8)
N1 0.032(10) 0.061(15) 0.038(8) 0.003(10) -0.019(8) -0.003(8)
C8 0.094(12) 0.103(12) 0.068(9) 0.014(11) -0.018(9) 0.027(9)
N2 0.061(15) 0.050(13) 0.051(9) 0.012(12) -0.033(9) -0.017(9)
Pb1 0.04127(19) 0.04127(19) 0.0279(2) 0 0 0

loop_
_atom_type_symbol
_atom_type_description
_atom_type_scat_dispersion_real
_atom_type_scat_dispersion_imag
_atom_type_scat_source
C C 0.0033 0.0016 'International Tables Vol C Tables 4.2.6.8 and 6.1.1.4'
H H 0.0000 0.0000 'International Tables Vol C Tables 4.2.6.8 and 6.1.1.4'
I I -0.4742 1.8119 'International Tables Vol C Tables 4.2.6.8 and 6.1.1.4'
N N 0.0061 0.0033 'International Tables Vol C Tables 4.2.6.8 and 6.1.1.4'
Pb Pb -3.3944 10.1111 'International Tables Vol C Tables 4.2.6.8 and 6.1.1.4'

loop_
_geom_angle_atom_site_label_1
_geom_angle_atom_site_label_2
_geom_angle_atom_site_label_3
_geom_angle_site_symmetry_1
_geom_angle_site_symmetry_3
_geom_angle
_geom_angle_publ_flag
C2 C1 C6 . . 120.0 ?
C2 C1 N1 . . 124.8(17) ?
C6 C1 N1 . . 115.0(17) ?
C1 C2 C3 . . 120.0 ?
C4 C3 C2 . . 120.0 ?
C5 C4 C3 . . 120.0 ?
C5 C4 C7 . . 119.0(15) ?
C3 C4 C7 . . 120.6(15) ?
C4 C5 C6 . . 120.0 ?
C5 C6 C1 . . 120.0 ?
C8 C7 C4 . . 112.8(17) ?
N2 C8 C7 . . 116.(2) ?
I3 Pb1 I1 . . 91.391(11) ?
I3 Pb1 I1 . 2_665 91.392(11) ?
I1 Pb1 I1 . 2_665 177.22(2) ?
I3 Pb1 I1 . 4_565 91.392(11) ?
I1 Pb1 I1 . 4_565 89.9650(10) ?
I1 Pb1 I1 2_665 4_565 89.9660(10) ?
I3 Pb1 I1 . 3_655 91.392(11) ?
I1 Pb1 I1 . 3_655 89.9670(10) ?
I1 Pb1 I1 2_665 3_655 89.9660(10) ?
I1 Pb1 I1 4_565 3_655 177.22(2) ?

loop_
_geom_bond_atom_site_label_1
_geom_bond_atom_site_label_2
_geom_bond_site_symmetry_2
_geom_bond_distance
_geom_bond_publ_flag
I1 Pb1 . 3.2825(5) ?
I3 Pb1 . 2.9454(13) ?
C1 C2 . 1.39 ?
C1 C6 . 1.39 ?
C1 N1 . 1.479(15) ?
C2 C3 . 1.39 ?
C3 C4 . 1.39 ?
C4 C5 . 1.39 ?
C4 C7 . 1.525(17) ?
C5 C6 . 1.39 ?
C7 C8 . 1.46(2) ?
C8 N2 . 1.461(17) ?
